data_4027802
loop_
_publ_author_name
'Thomas, M.'
'Noltemeyer, M.'
'Sheldrick, G.M.'
'Clegg, W.'
'Roesky, H.W.'
'Schmidt, H.G.'

_publ_section_title
;
 Tetrakis(tetrasulphur tetranitrogen dioxide)silver Hexafluoroarsenate(V)
;
_journal_name_full
;
Journal of the Chemical Society. Dalton Transactions, Inorganic Chemistry
 (1972-)
;
_journal_page_first 405
_journal_page_last 407
_journal_volume 1983
_journal_year 1983
_chemical_formula_sum 'Ag As F6 N16 O8 S16'
_chemical_name_systematic '((N4 O2 S4)4 Ag) (As F6)'
_space_group_IT_number 2
_symmetry_space_group_name_Hall '-P 1'
_symmetry_space_group_name_H-M 'P -1'
_cell_angle_alpha 66.44
_cell_angle_beta 96.71
_cell_angle_gamma 91.3
_cell_formula_units_Z 2
_cell_length_a 11.426
_cell_length_b 11.949
_cell_length_c 12.548
_cell_volume 1559.064
_citation_journal_id_ASTM JCDTBI
_cod_data_source_file silver1-2_22.cif
_cod_data_source_block Ag1As1F6N16O8S16
_cod_original_formula_sum 'Ag1 As1 F6 N16 O8 S16'
_cod_database_code 4027802

loop_
_symmetry_equiv_pos_as_xyz
x,y,z
-x,-y,-z

loop_
_atom_site_label
_atom_site_type_symbol
_atom_site_fract_x
_atom_site_fract_y
_atom_site_fract_z
_atom_site_occupancy
_atom_site_U_iso_or_equiv
N8 N 0.4149 0.2203 0.4548 1 0.0
N2 N 0.3543 0.6192 0.2684 1 0.0
S16 S 0.1674 0.0208 1.1138 1 0.0
O3 O-2 0.4131 0.2402 0.6403 1 0.0
S15 S 0.429 0.0485 1.1171 1 0.0
N1 N 0.2053 0.5339 0.4325 1 0.0
N10 N 0.1224 0.7291 0.743 1 0.0
O6 O-2 0.3349 0.7143 0.6351 1 0.0
S8 S 0.2354 -0.0326 0.4408 1 0.0
S4 S 0.0448 0.6882 0.1445 1 0.0
F2 F-1 0.9451 0.651 0.9222 1 0.0
O4 O-2 0.3641 0.0419 0.6335 1 0.0
N7 N 0.356 0.0313 0.3985 1 0.0
O2 O-2 0.1862 0.762 0.3296 1 0.0
F6 F-1 0.7564 0.7064 0.9519 1 0.0
S12 S 0.2093 0.8068 0.7915 1 0.0
F4 F-1 0.665 0.6069 0.8353 1 0.0
N6 N 0.1441 0.0378 0.4797 1 0.0
S11 S 0.4194 0.6369 0.895 1 0.0
S1 S+4 0.1198 0.6549 0.3785 1 0.0
S6 S 0.1185 0.1467 0.5114 1 0.0
S13 S+4 0.1935 0.0816 0.8762 1 0.0
S9 S+4 0.1017 0.6108 0.7218 1 0.0
S14 S 0.375 0.2467 0.876 1 0.0
O5 O-2 0.3944 0.5094 0.653 1 0.0
N9 N 0.2094 0.5322 0.7216 1 0.0
F3 F-1 0.8095 0.7616 0.7581 1 0.0
S2 S 0.3298 0.5279 0.3914 1 0.0
N5 N 0.2232 0.2223 0.5376 1 0.0
F1 F-1 0.8001 0.4956 0.997 1 0.0
S3 S 0.3053 0.7143 0.1425 1 0.0
N16 N 0.1206 0.0774 0.9808 1 0.0
N11 N 0.334 0.7476 0.8594 1 0.0
N14 N 0.4395 0.1587 0.9937 1 0.0
As1 As+5 0.8054 0.6301 0.8794 1 0.0
S7 S 0.4336 0.142 0.3852 1 0.0
N3 N 0.1661 0.7277 0.1046 1 0.0
O1 O-2 0.0477 0.645 0.4673 1 0.0
N13 N 0.2487 0.2175 0.8321 1 0.0
S10 S 0.3411 0.5848 0.6992 1 0.0
Ag1 Ag+1 0.1752 0.3733 0.6295 1 0.0
O8 O-2 0.2856 -0.0098 0.9195 1 0.0
N12 N 0.4063 0.5497 0.8302 1 0.0
N15 N 0.3015 0.0073 1.1535 1 0.0
N4 N 0.0306 0.6347 0.2777 1 0.0
O7 O-2 0.1078 0.0838 0.7834 1 0.0
S5 S+4 0.3597 0.1722 0.5782 1 0.0
F5 F-1 0.8507 0.5547 0.8018 1 0.0
